data_7243520
loop_
_publ_author_name
'Soleymani-Babadi, Susan'
'Beheshti, Azizolla'
'Bahrani-Pour, Maryam'
'Salahshournia, Behrang'
'Zafarian, Hamid-Reza'
'Trzybi\'nski, Damian'
'Mayer, Peter'
'Wozniak, Krzysztof'

_publ_section_title
;
 Involvement of various anions in tuning the structure of silver(i)
 coordination polymers based on a S-donor ligand: syntheses, crystal
 structure and uptake properties
;
_journal_issue 42
_journal_name_full CrystEngComm
_journal_page_first 7502
_journal_page_last 7516
_journal_paper_doi 10.1039/D1CE00172H
_journal_volume 23
_journal_year 2021
_chemical_formula_moiety 'C30 H42 Ag3 N12 S6, 3(F6 P)'
_chemical_formula_sum 'C30 H42 Ag3 F18 N12 P3 S6'
_chemical_formula_weight 1521.63
_space_group_crystal_system monoclinic
_space_group_IT_number 14
_space_group_name_Hall '-P 2yn'
_space_group_name_H-M_alt 'P 1 21/n 1'
_atom_sites_solution_hydrogens geom
_audit_creation_date 2017-10-05
_audit_creation_method
;
Olex2 1.2
(compiled 2015.01.26 svn.r3150 for OlexSys, GUI svn.r4998)
;
_audit_update_record
;
2019-07-25 deposited with the CCDC.	2021-08-30 downloaded from the CCDC.
;
_cell_angle_alpha 90
_cell_angle_beta 99.442(8)
_cell_angle_gamma 90
_cell_formula_units_Z 4
_cell_length_a 16.5320(15)
_cell_length_b 11.1150(7)
_cell_length_c 27.2509(18)
_cell_measurement_reflns_used 2341
_cell_measurement_temperature 100(2)
_cell_measurement_theta_max 71.1720
_cell_measurement_theta_min 2.9570
_cell_volume 4939.6(6)
_computing_cell_refinement 'CrysAlisPro 1.171.38.46 (Rigaku OD, 2015)'
_computing_data_collection 'CrysAlisPro 1.171.38.46 (Rigaku OD, 2015)'
_computing_data_reduction 'CrysAlisPro 1.171.38.46 (Rigaku OD, 2015)'
_computing_molecular_graphics 'Olex2 (Dolomanov et al., 2009)'
_computing_publication_material 'Olex2 (Dolomanov et al., 2009)'
_computing_structure_refinement 'ShelXL (Sheldrick, 2008)'
_diffrn_ambient_environment N~2~
_diffrn_ambient_temperature 100(2)
_diffrn_detector 'CCD plate'
_diffrn_detector_area_resol_mean 10.4391
_diffrn_detector_type Atlas
_diffrn_measured_fraction_theta_full 0.991
_diffrn_measured_fraction_theta_max 0.991
_diffrn_measurement_device 'four-circle diffractometer'
_diffrn_measurement_device_type 'SuperNova, Dual, Cu at zero, Atlas'
_diffrn_measurement_method '\w scans'
_diffrn_orient_matrix_type 'CrysAlisPro convention (1999,Acta A55,543-557)'
_diffrn_orient_matrix_UB_11 0.0035621000
_diffrn_orient_matrix_UB_12 0.1143475000
_diffrn_orient_matrix_UB_13 -0.0315384000
_diffrn_orient_matrix_UB_21 0.0823328000
_diffrn_orient_matrix_UB_22 -0.0417127000
_diffrn_orient_matrix_UB_23 -0.0135315000
_diffrn_orient_matrix_UB_31 -0.0461259000
_diffrn_orient_matrix_UB_32 -0.0662626000
_diffrn_orient_matrix_UB_33 -0.0459111000
_diffrn_radiation_monochromator mirror
_diffrn_radiation_probe x-ray
_diffrn_radiation_type CuK\a
_diffrn_radiation_wavelength 1.54184
_diffrn_reflns_av_unetI/netI 0.0738
_diffrn_reflns_Laue_measured_fraction_full 0.991
_diffrn_reflns_Laue_measured_fraction_max 0.991
_diffrn_reflns_limit_h_max 19
_diffrn_reflns_limit_h_min -19
_diffrn_reflns_limit_k_max 13
_diffrn_reflns_limit_k_min -13
_diffrn_reflns_limit_l_max 32
_diffrn_reflns_limit_l_min -32
_diffrn_reflns_number 9140
_diffrn_reflns_point_group_measured_fraction_full 0.991
_diffrn_reflns_point_group_measured_fraction_max 0.991
_diffrn_reflns_theta_full 67.080
_diffrn_reflns_theta_max 67.080
_diffrn_reflns_theta_min 2.930
_diffrn_source 'micro-focus sealed X-ray tube'
_diffrn_source_type 'SuperNova (Cu) X-ray Source'
_exptl_absorpt_coefficient_mu 13.752
_exptl_absorpt_correction_T_max 0.675
_exptl_absorpt_correction_T_min 0.119
_exptl_absorpt_correction_type analytical
_exptl_absorpt_process_details
;
CrysAlisPro 1.171.38.46 (Rigaku Oxford Diffraction, 2015)
Analytical numeric absorption correction using a multifaceted crystal
			model based on expressions derived by R.C. Clark & J.S. Reid.
(Clark, R. C. & Reid, J. S. (1995). Acta Cryst. A51, 887-897)
Empirical absorption correction using spherical harmonics,
 implemented in SCALE3 ABSPACK scaling algorithm.
;
_exptl_crystal_colour colourless
_exptl_crystal_density_diffrn 2.046
_exptl_crystal_description needle
_exptl_crystal_F_000 3000
_exptl_crystal_size_max 0.36
_exptl_crystal_size_mid 0.05
_exptl_crystal_size_min 0.04
_refine_diff_density_max 3.538
_refine_diff_density_min -1.489
_refine_diff_density_rms 0.275
_refine_ls_extinction_method none
_refine_ls_goodness_of_fit_ref 0.977
_refine_ls_hydrogen_treatment constr
_refine_ls_matrix_type full
_refine_ls_number_parameters 656
_refine_ls_number_reflns 9140
_refine_ls_number_restraints 18
_refine_ls_restrained_S_all 0.977
_refine_ls_R_factor_all 0.1129
_refine_ls_R_factor_gt 0.0770
_refine_ls_shift/su_max 0.000
_refine_ls_shift/su_mean 0.000
_refine_ls_structure_factor_coef Fsqd
_refine_ls_weighting_details 'w=1/[\s^2^(Fo^2^)+(0.1541P)^2^] where P=(Fo^2^+2Fc^2^)/3'
_refine_ls_weighting_scheme calc
_refine_ls_wR_factor_gt 0.1970
_refine_ls_wR_factor_ref 0.2273
_reflns_Friedel_coverage 0.000
_reflns_number_gt 5935
_reflns_number_total 9140
_reflns_threshold_expression 'I > 2\s(I)'
_twin_special_details
;
Component 2 rotated by -179.9531\% 
 around [0.71 -0.00 -0.71] (reciprocal) or [0.96 0.00 -0.29] (direct)
;
_cod_data_source_file d1ce00172h2.cif
_cod_data_source_block 2017_09_07_dt_pb83_n_twin1_hklf4
_cod_depositor_comments 'Adding full bibliography for 7243516--7243520.cif.'
_cod_database_code 7243520
_shelx_space_group_comment
;
The symmetry employed for this shelxl refinement is uniquely defined
by the following loop, which should always be used as a source of
symmetry information in preference to the above space-group names.
They are only intended as comments.
;
_olex2_refinement_description
;
1. Others
 Fixed Uiso: H2(0.044) H3(0.042) H4A(0.054) H4B(0.054) H4C(0.054) H5A(0.038)
 H5B(0.038) H6A(0.038) H6B(0.038) H8(0.042) H9(0.05) H10A(0.056) H10B(0.056)
 H10C(0.056) H12(0.04) H13(0.037) H14A(0.06) H14B(0.06) H14C(0.06) H15A(0.036)
 H15B(0.036) H16A(0.034) H16B(0.034) H18(0.035) H19(0.036) H20A(0.046)
 H20B(0.046) H20C(0.046) H22(0.042) H23(0.038) H24A(0.055) H24B(0.055)
 H24C(0.055) H25A(0.028) H25B(0.028) H26A(0.032) H26B(0.032) H28(0.03)
 H29(0.032) H30A(0.047) H30B(0.047) H30C(0.047)
 Fixed X: H2(0.6618) H3(0.7834) H4A(0.4743) H4B(0.505) H4C(0.503) H5A(0.8048)
 H5B(0.7265) H6A(0.8072) H6B(0.727) H8(0.9861) H9(0.9466) H10A(0.8058)
 H10B(0.899) H10C(0.8724) H12(0.0576) H13(0.1779) H14A(0.0907) H14B(0.0247)
 H14C(0.0909) H15A(0.3649) H15B(0.3401) H16A(0.3329) H16B(0.2921) H18(0.5294)
 H19(0.3862) H20A(0.6551) H20B(0.657) H20C(0.6434) H22(0.4451) H23(0.5707)
 H24A(0.2831) H24B(0.2898) H24C(0.2704) H25A(0.5368) H25B(0.6058) H26A(0.5578)
 H26B(0.6126) H28(0.8579) H29(0.7663) H30A(0.8391) H30B(0.7614) H30C(0.759)
 Fixed Y: H2(0.7833) H3(0.7357) H4A(0.7548) H4B(0.7505) H4C(0.8732)
 H5A(0.6688) H5B(0.6577) H6A(0.8816) H6B(0.8732) H8(0.7703) H9(0.8242)
 H10A(0.7389) H10B(0.7704) H10C(0.6404) H12(0.6453) H13(0.6594) H14A(0.5146)
 H14B(0.5972) H14C(0.6534) H15A(0.6111) H15B(0.668) H16A(0.4197) H16B(0.4705)
 H18(0.4775) H19(0.5091) H20A(0.4881) H20B(0.4314) H20C(0.349) H22(0.8239)
 H23(0.8265) H24A(0.9585) H24B(0.8441) H24C(0.8301) H25A(0.8766) H25B(0.825)
 H26A(1.07) H26B(1.0247) H28(1.0337) H29(0.9923) H30A(1.0863) H30B(1.1657)
 H30C(1.0274)
 Fixed Z: H2(0.2489) H3(0.3127) H4A(0.3019) H4B(0.2505) H4C(0.2786)
 H5A(0.4046) H5B(0.4302) H6A(0.4176) H6B(0.4414) H8(0.5597) H9(0.4727)
 H10A(0.6216) H10B(0.6363) H10C(0.6181) H12(0.3767) H13(0.3363) H14A(0.492)
 H14B(0.4607) H14C(0.5021) H15A(0.4277) H15B(0.3747) H16A(0.3973) H16B(0.3455)
 H18(0.2763) H19(0.2793) H20A(0.3883) H20B(0.3358) H20C(0.3804) H22(0.768)
 H23(0.7362) H24A(0.6952) H24B(0.7293) H24C(0.6713) H25A(0.6002) H25B(0.6414)
 H26A(0.6304) H26B(0.6794) H28(0.6184) H29(0.6781) H30A(0.5265) H30B(0.5091)
 H30C(0.4977)
;
_shelx_shelxl_version_number 2014/7
_olex2_submission_special_instructions 'No special instructions were received'
_oxdiff_exptl_absorpt_empirical_details
;
Empirical correction (ABSPACK) includes:
- Absorption correction using spherical harmonics
- Frame scaling
;
_oxdiff_exptl_absorpt_empirical_full_max 1.602
_oxdiff_exptl_absorpt_empirical_full_min 0.568
_oxdiff_twin_integration_method simultaneous
_oxdiff_twin_items 2

loop_
_space_group_symop_operation_xyz
'x, y, z'
'-x+1/2, y+1/2, -z+1/2'
'-x, -y, -z'
'x-1/2, -y-1/2, z-1/2'

loop_
_atom_site_label
_atom_site_type_symbol
_atom_site_fract_x
_atom_site_fract_y
_atom_site_fract_z
_atom_site_U_iso_or_equiv
_atom_site_adp_type
_atom_site_occupancy
_atom_site_site_symmetry_order
_atom_site_calc_flag
_atom_site_refinement_flags_posn
_atom_site_refinement_flags_adp
_atom_site_refinement_flags_occupancy
_atom_site_disorder_assembly
_atom_site_disorder_group
Ag1 Ag 0.61564(7) 0.59685(9) 0.48798(5) 0.0326(3) Uani 1 1 d . . . . .
Ag2 Ag 0.60926(7) 0.25458(10) 0.46958(4) 0.0291(2) Uani 1 1 d . . . . .
Ag3 Ag 0.58009(7) 0.91353(9) 0.45715(4) 0.0323(3) Uani 1 1 d . . . . .
C1 C 0.6185(9) 0.7413(14) 0.3545(5) 0.026(3) Uani 1 1 d . . . . .
C2 C 0.6623(9) 0.7686(18) 0.2826(5) 0.037(4) Uani 1 1 d . . . . .
H2 H 0.6618 0.7833 0.2489 0.044 Uiso 1 1 calc R . . . .
C3 C 0.7295(9) 0.7432(16) 0.3180(6) 0.035(4) Uani 1 1 d . . . . .
H3 H 0.7834 0.7357 0.3127 0.042 Uiso 1 1 calc R . . . .
C4 C 0.5124(9) 0.7882(16) 0.2826(6) 0.036(4) Uani 1 1 d . . . . .
H4A H 0.4743 0.7548 0.3019 0.054 Uiso 1 1 calc GR . . . .
H4B H 0.5050 0.7505 0.2505 0.054 Uiso 1 1 calc GR . . . .
H4C H 0.5030 0.8732 0.2786 0.054 Uiso 1 1 calc GR . . . .
C5 C 0.7549(9) 0.7093(13) 0.4099(6) 0.032(4) Uani 1 1 d . . . . .
H5A H 0.8048 0.6688 0.4046 0.038 Uiso 1 1 calc R . . . .
H5B H 0.7265 0.6577 0.4302 0.038 Uiso 1 1 calc R . . . .
C6 C 0.7768(9) 0.8311(14) 0.4372(6) 0.032(3) Uani 1 1 d . . . . .
H6A H 0.8072 0.8816 0.4176 0.038 Uiso 1 1 calc R . . . .
H6B H 0.7270 0.8732 0.4414 0.038 Uiso 1 1 calc R . . . .
C7 C 0.7951(11) 0.7752(15) 0.5260(7) 0.036(4) Uani 1 1 d . U . . .
C8 C 0.9328(10) 0.7778(14) 0.5427(6) 0.035(4) Uani 1 1 d . . . . .
H8 H 0.9861 0.7703 0.5597 0.042 Uiso 1 1 calc R . . . .
C9 C 0.9112(10) 0.8071(18) 0.4951(6) 0.042(4) Uani 1 1 d . . . . .
H9 H 0.9466 0.8242 0.4727 0.050 Uiso 1 1 calc R . . . .
C10 C 0.8597(11) 0.7244(16) 0.6141(6) 0.037(4) Uani 1 1 d . . . . .
H10A H 0.8058 0.7389 0.6216 0.056 Uiso 1 1 calc GR . . . .
H10B H 0.8990 0.7704 0.6363 0.056 Uiso 1 1 calc GR . . . .
H10C H 0.8724 0.6404 0.6181 0.056 Uiso 1 1 calc GR . . . .
C11 C 0.2188(10) 0.6035(13) 0.4492(6) 0.029(3) Uani 1 1 d . . . . .
C12 C 0.1117(10) 0.6353(15) 0.3921(6) 0.034(4) Uani 1 1 d . U . . .
H12 H 0.0576 0.6453 0.3767 0.040 Uiso 1 1 calc R . . . .
C13 C 0.1773(9) 0.6431(14) 0.3697(6) 0.031(3) Uani 1 1 d . . . . .
H13 H 0.1779 0.6594 0.3363 0.037 Uiso 1 1 calc R . . . .
C14 C 0.0807(10) 0.5924(17) 0.4769(6) 0.040(4) Uani 1 1 d . . . . .
H14A H 0.0907 0.5146 0.4920 0.060 Uiso 1 1 calc GR . . . .
H14B H 0.0247 0.5972 0.4607 0.060 Uiso 1 1 calc GR . . . .
H14C H 0.0909 0.6534 0.5021 0.060 Uiso 1 1 calc GR . . . .
C15 C 0.3268(10) 0.6050(14) 0.3967(6) 0.030(3) Uani 1 1 d . . . . .
H15A H 0.3649 0.6111 0.4277 0.036 Uiso 1 1 calc R . . . .
H15B H 0.3401 0.6680 0.3747 0.036 Uiso 1 1 calc R . . . .
C16 C 0.3368(9) 0.4822(14) 0.3730(5) 0.028(3) Uani 1 1 d . . . . .
H16A H 0.3329 0.4197 0.3973 0.034 Uiso 1 1 calc R . . . .
H16B H 0.2921 0.4705 0.3455 0.034 Uiso 1 1 calc R . . . .
C17 C 0.4876(8) 0.4446(12) 0.3817(6) 0.023(3) Uani 1 1 d . . . . .
C18 C 0.5045(10) 0.4717(14) 0.3044(5) 0.029(3) Uani 1 1 d . . . . .
H18 H 0.5294 0.4775 0.2763 0.035 Uiso 1 1 calc R . . . .
C19 C 0.4263(9) 0.4883(14) 0.3060(6) 0.030(3) Uani 1 1 d . . . . .
H19 H 0.3862 0.5091 0.2793 0.036 Uiso 1 1 calc R . . . .
C20 C 0.6325(10) 0.4266(14) 0.3653(6) 0.031(3) Uani 1 1 d . . . . .
H20A H 0.6551 0.4881 0.3883 0.046 Uiso 1 1 calc GR . . . .
H20B H 0.6570 0.4314 0.3358 0.046 Uiso 1 1 calc GR . . . .
H20C H 0.6434 0.3490 0.3804 0.046 Uiso 1 1 calc GR . . . .
C21 C 0.4191(10) 0.8847(14) 0.6544(6) 0.028(3) Uani 1 1 d . . . . .
C22 C 0.4508(10) 0.8402(14) 0.7353(6) 0.035(4) Uani 1 1 d . . . . .
H22 H 0.4451 0.8239 0.7680 0.042 Uiso 1 1 calc R . . . .
C23 C 0.5189(11) 0.8404(14) 0.7179(5) 0.032(4) Uani 1 1 d . . . . .
H23 H 0.5707 0.8265 0.7362 0.038 Uiso 1 1 calc R . . . .
C24 C 0.3003(10) 0.8759(16) 0.6982(6) 0.036(4) Uani 1 1 d . . . . .
H24A H 0.2831 0.9585 0.6952 0.055 Uiso 1 1 calc GR . . . .
H24B H 0.2898 0.8441 0.7293 0.055 Uiso 1 1 calc GR . . . .
H24C H 0.2704 0.8301 0.6713 0.055 Uiso 1 1 calc GR . . . .
C25 C 0.5625(9) 0.8846(13) 0.6347(5) 0.023(3) Uani 1 1 d . . . . .
H25A H 0.5368 0.8766 0.6002 0.028 Uiso 1 1 calc R . . . .
H25B H 0.6058 0.8250 0.6414 0.028 Uiso 1 1 calc R . . . .
C26 C 0.5988(9) 1.0111(13) 0.6438(6) 0.027(3) Uani 1 1 d . . . . .
H26A H 0.5578 1.0700 0.6304 0.032 Uiso 1 1 calc R . . . .
H26B H 0.6126 1.0247 0.6794 0.032 Uiso 1 1 calc R . . . .
C27 C 0.6726(7) 1.0585(12) 0.5735(5) 0.018(3) Uani 1 1 d . . . . .
C28 C 0.8009(9) 1.0366(12) 0.6122(6) 0.025(3) Uani 1 1 d . U . . .
H28 H 0.8579 1.0337 0.6184 0.030 Uiso 1 1 calc R . . . .
C29 C 0.7503(9) 1.0140(14) 0.6450(5) 0.027(3) Uani 1 1 d . . . . .
H29 H 0.7663 0.9923 0.6781 0.032 Uiso 1 1 calc R . . . .
C30 C 0.7803(10) 1.0880(14) 0.5214(6) 0.031(3) Uani 1 1 d . . . . .
H30A H 0.8391 1.0863 0.5265 0.047 Uiso 1 1 calc GR . . . .
H30B H 0.7614 1.1657 0.5091 0.047 Uiso 1 1 calc GR . . . .
H30C H 0.7590 1.0274 0.4977 0.047 Uiso 1 1 calc GR . . . .
N1 N 0.5951(8) 0.7675(12) 0.3077(5) 0.030(3) Uani 1 1 d . . . . .
N2 N 0.7023(7) 0.7314(11) 0.3617(5) 0.027(3) Uani 1 1 d . . . . .
N3 N 0.8624(8) 0.7605(11) 0.5622(4) 0.026(3) Uani 1 1 d . . . . .
N4 N 0.8253(8) 0.8076(12) 0.4847(5) 0.034(3) Uani 1 1 d . . . . .
N5 N 0.1361(8) 0.6109(12) 0.4397(5) 0.031(3) Uani 1 1 d . . . . .
N6 N 0.2445(7) 0.6220(11) 0.4062(5) 0.028(3) Uani 1 1 d . . . . .
N7 N 0.5432(8) 0.4440(10) 0.3522(4) 0.024(3) Uani 1 1 d . . . . .
N8 N 0.4143(7) 0.4693(10) 0.3547(4) 0.021(2) Uani 1 1 d . . . . .
N9 N 0.3868(8) 0.8686(12) 0.6964(5) 0.031(3) Uani 1 1 d . . . . .
N10 N 0.5019(8) 0.8650(13) 0.6673(5) 0.031(3) Uani 1 1 d . . . . .
N11 N 0.7524(8) 1.0649(10) 0.5679(4) 0.025(3) Uani 1 1 d . . . . .
N12 N 0.6710(7) 1.0283(11) 0.6214(5) 0.025(3) Uani 1 1 d . . . . .
S1 S 0.5558(2) 0.7302(3) 0.40005(14) 0.0274(7) Uani 1 1 d . . . . .
S2 S 0.6942(2) 0.7751(3) 0.53468(14) 0.0289(8) Uani 1 1 d . . . . .
S3 S 0.2764(2) 0.5793(3) 0.50728(13) 0.0246(7) Uani 1 1 d . . . . .
S4 S 0.5046(2) 0.4222(3) 0.44620(13) 0.0220(7) Uani 1 1 d . . . . .
S5 S 0.3645(2) 0.9096(3) 0.59591(13) 0.0244(7) Uani 1 1 d . . . . .
S6 S 0.5865(2) 1.0809(3) 0.52802(12) 0.0223(7) Uani 1 1 d . . . . .
F7 F 0.6275(7) 0.5070(9) 0.1398(6) 0.063(3) Uani 1 1 d . . . . .
F8 F 0.4775(6) 0.3795(10) 0.1794(5) 0.057(3) Uani 1 1 d . . . . .
F9 F 0.4954(8) 0.475(3) 0.1090(6) 0.147(10) Uani 1 1 d . . . . .
F10 F 0.5761(9) 0.3276(12) 0.1338(5) 0.076(4) Uani 1 1 d . . . . .
F11 F 0.6081(8) 0.3986(17) 0.2082(5) 0.093(5) Uani 1 1 d . . . . .
F12 F 0.5278(17) 0.5620(14) 0.1830(11) 0.174(13) Uani 1 1 d . . . . .
P2 P 0.5508(3) 0.4459(3) 0.15879(18) 0.0362(8) Uani 1 1 d . . . . .
F1 F 0.7323(6) 0.8695(6) 0.7539(4) 0.0360(17) Uani 1 1 d . . . . .
F2 F 0.8112(6) 0.6150(7) 0.7321(4) 0.045(2) Uani 1 1 d . . . . .
F3 F 0.8242(6) 0.7389(8) 0.7976(3) 0.034(2) Uani 1 1 d . . . . .
F4 F 0.6968(5) 0.6759(8) 0.7623(4) 0.0387(19) Uani 1 1 d . . . . .
F5 F 0.7203(6) 0.7456(8) 0.6881(3) 0.036(2) Uani 1 1 d . . . . .
F6 F 0.8451(5) 0.8107(7) 0.7231(3) 0.0329(16) Uani 1 1 d . . . . .
P1 P 0.7719(2) 0.7417(3) 0.74280(16) 0.0232(6) Uani 1 1 d . . . . .
F13 F 0.8277(7) 0.4434(10) 0.3915(5) 0.060(3) Uani 1 1 d . . . . .
F14 F 0.9477(11) 0.4352(14) 0.3112(6) 0.096(5) Uani 1 1 d . . . . .
F15 F 0.9641(8) 0.4204(12) 0.3955(6) 0.076(4) Uani 1 1 d . . . . .
F16 F 0.8755(10) 0.2984(12) 0.3458(7) 0.097(5) Uani 1 1 d . . . . .
F17 F 0.8112(10) 0.4593(19) 0.3096(6) 0.105(6) Uani 1 1 d . . . . .
F18 F 0.9019(8) 0.5816(9) 0.3555(7) 0.071(4) Uani 1 1 d . . . . .
P3 P 0.8883(3) 0.4380(4) 0.35263(19) 0.0395(9) Uani 1 1 d . . . . .

loop_
_atom_site_aniso_label
_atom_site_aniso_U_11
_atom_site_aniso_U_22
_atom_site_aniso_U_33
_atom_site_aniso_U_23
_atom_site_aniso_U_13
_atom_site_aniso_U_12
Ag1 0.0361(6) 0.0209(5) 0.0403(7) -0.0002(5) 0.0044(5) 0.0035(4)
Ag2 0.0418(6) 0.0151(4) 0.0284(5) 0.0037(4) 0.0001(4) 0.0025(4)
Ag3 0.0402(6) 0.0214(5) 0.0384(7) -0.0032(4) 0.0154(5) -0.0038(4)
C1 0.025(6) 0.027(8) 0.027(7) -0.005(6) 0.006(5) 0.000(6)
C2 0.033(8) 0.064(12) 0.011(7) -0.004(7) -0.006(6) 0.007(7)
C3 0.020(6) 0.058(11) 0.029(8) -0.011(7) 0.010(6) -0.001(7)
C4 0.029(8) 0.040(9) 0.036(8) -0.011(7) -0.003(6) 0.003(7)
C5 0.034(7) 0.025(7) 0.038(9) -0.008(6) 0.014(7) 0.010(6)
C6 0.037(8) 0.031(8) 0.027(7) 0.007(6) 0.004(6) 0.001(6)
C7 0.048(7) 0.019(6) 0.045(7) 0.010(6) 0.014(6) 0.005(6)
C8 0.034(8) 0.030(8) 0.043(9) 0.008(7) 0.011(7) 0.011(6)
C9 0.034(8) 0.056(11) 0.040(9) 0.004(8) 0.020(7) 0.008(8)
C10 0.051(10) 0.032(8) 0.028(8) -0.005(7) 0.004(7) 0.003(7)
C11 0.045(9) 0.015(7) 0.026(7) 0.002(6) 0.002(7) 0.005(6)
C12 0.031(6) 0.034(7) 0.030(7) 0.009(6) -0.013(6) 0.005(5)
C13 0.031(7) 0.028(8) 0.033(8) 0.007(6) 0.005(7) 0.004(6)
C14 0.040(8) 0.047(10) 0.033(8) -0.018(8) 0.006(7) -0.006(7)
C15 0.036(8) 0.021(7) 0.034(8) -0.003(6) 0.008(7) 0.008(6)
C16 0.038(8) 0.027(8) 0.017(7) 0.001(6) -0.003(6) 0.003(6)
C17 0.025(6) 0.009(6) 0.037(8) 0.007(5) 0.010(6) 0.007(5)
C18 0.042(8) 0.028(8) 0.017(7) -0.010(6) 0.004(6) -0.003(6)
C19 0.032(8) 0.034(8) 0.021(7) -0.003(6) -0.004(6) 0.001(6)
C20 0.042(9) 0.022(8) 0.028(8) 0.006(6) 0.006(7) -0.007(7)
C21 0.037(8) 0.022(7) 0.022(7) -0.001(6) -0.005(6) 0.003(6)
C22 0.045(9) 0.028(8) 0.032(8) -0.006(6) 0.007(7) -0.015(7)
C23 0.056(10) 0.018(7) 0.020(7) 0.007(6) -0.003(7) -0.010(6)
C24 0.038(8) 0.044(10) 0.030(8) -0.002(7) 0.014(7) 0.002(7)
C25 0.028(7) 0.019(7) 0.022(7) -0.001(6) 0.001(6) 0.000(6)
C26 0.029(7) 0.020(7) 0.033(8) -0.002(6) 0.009(6) 0.006(6)
C27 0.016(6) 0.014(6) 0.024(7) 0.002(5) -0.001(5) 0.002(5)
C28 0.026(6) 0.010(5) 0.034(6) 0.003(5) -0.006(5) -0.003(4)
C29 0.028(7) 0.030(7) 0.021(7) 0.001(6) -0.002(6) 0.003(6)
C30 0.037(8) 0.022(8) 0.036(8) 0.002(6) 0.009(7) -0.001(6)
N1 0.029(6) 0.030(7) 0.033(7) -0.003(5) 0.010(5) 0.001(5)
N2 0.031(6) 0.020(6) 0.030(6) 0.007(5) 0.007(5) 0.002(5)
N3 0.037(7) 0.018(6) 0.021(6) 0.001(5) -0.003(5) 0.003(5)
N4 0.040(7) 0.025(6) 0.037(7) 0.004(5) 0.006(6) 0.007(5)
N5 0.029(6) 0.030(7) 0.031(7) -0.003(5) -0.001(5) -0.003(5)
N6 0.029(6) 0.013(6) 0.041(7) 0.005(5) 0.001(6) 0.000(5)
N7 0.049(7) 0.009(5) 0.013(5) -0.003(4) 0.003(5) -0.003(5)
N8 0.031(6) 0.012(6) 0.017(6) -0.006(4) -0.006(5) -0.002(4)
N9 0.040(7) 0.033(7) 0.020(6) -0.003(5) 0.000(5) -0.001(6)
N10 0.026(6) 0.040(8) 0.027(7) 0.000(6) 0.001(5) -0.003(5)
N11 0.042(7) 0.012(5) 0.018(5) 0.002(4) -0.002(5) -0.007(5)
N12 0.027(6) 0.022(6) 0.023(6) 0.000(5) -0.007(5) -0.001(5)
S1 0.0302(16) 0.0192(16) 0.0338(18) 0.0014(13) 0.0086(14) 0.0018(14)
S2 0.0382(18) 0.0121(15) 0.039(2) -0.0014(13) 0.0126(15) 0.0022(14)
S3 0.0329(17) 0.0160(16) 0.0233(17) 0.0025(13) -0.0001(14) 0.0001(13)
S4 0.0256(15) 0.0175(16) 0.0222(15) 0.0038(13) 0.0025(12) 0.0035(13)
S5 0.0293(16) 0.0214(17) 0.0202(16) 0.0002(13) -0.0026(13) -0.0006(13)
S6 0.0231(15) 0.0237(18) 0.0196(15) 0.0037(13) 0.0022(12) 0.0023(13)
F7 0.067(8) 0.033(5) 0.097(9) 0.005(7) 0.039(7) -0.006(5)
F8 0.039(6) 0.076(7) 0.060(7) 0.012(7) 0.017(5) -0.013(5)
F9 0.044(7) 0.32(3) 0.086(11) 0.112(15) 0.027(7) 0.038(12)
F10 0.103(10) 0.057(8) 0.078(9) -0.011(7) 0.041(8) -0.013(7)
F11 0.054(7) 0.168(17) 0.056(8) 0.014(10) 0.005(6) -0.002(9)
F12 0.26(3) 0.051(9) 0.27(3) -0.029(14) 0.22(3) -0.003(13)
P2 0.035(2) 0.0359(19) 0.039(2) -0.001(2) 0.0118(16) -0.0002(17)
F1 0.047(5) 0.021(4) 0.043(5) 0.003(4) 0.013(4) 0.011(4)
F2 0.058(6) 0.024(4) 0.048(6) -0.004(5) -0.008(4) 0.017(4)
F3 0.042(5) 0.023(5) 0.033(5) -0.004(4) 0.000(4) -0.005(4)
F4 0.033(5) 0.043(5) 0.036(5) 0.014(4) -0.005(4) -0.014(4)
F5 0.040(5) 0.037(5) 0.029(5) -0.003(4) -0.004(4) -0.006(4)
F6 0.041(5) 0.033(4) 0.025(4) 0.003(4) 0.005(3) -0.004(4)
P1 0.0315(18) 0.0136(13) 0.0235(16) -0.0004(16) 0.0017(13) 0.0007(14)
F13 0.066(7) 0.045(6) 0.073(8) 0.005(5) 0.027(6) 0.003(5)
F14 0.125(13) 0.072(10) 0.107(12) 0.003(9) 0.070(11) 0.024(9)
F15 0.063(7) 0.067(9) 0.090(10) 0.012(7) -0.009(7) -0.001(6)
F16 0.128(13) 0.036(7) 0.135(15) -0.006(8) 0.045(12) -0.004(7)
F17 0.080(10) 0.152(17) 0.070(10) -0.008(11) -0.025(8) 0.015(11)
F18 0.066(8) 0.031(5) 0.126(11) 0.022(7) 0.043(7) 0.020(5)
P3 0.045(2) 0.0282(19) 0.046(2) -0.0037(19) 0.0095(19) 0.0066(17)

loop_
_atom_type_symbol
_atom_type_description
_atom_type_scat_dispersion_real
_atom_type_scat_dispersion_imag
_atom_type_scat_source
C C 0.0181 0.0091 'International Tables Vol C Tables 4.2.6.8 and 6.1.1.4'
H H 0.0000 0.0000 'International Tables Vol C Tables 4.2.6.8 and 6.1.1.4'
Ag Ag 0.1306 4.2820 'International Tables Vol C Tables 4.2.6.8 and 6.1.1.4'
F F 0.0727 0.0534 'International Tables Vol C Tables 4.2.6.8 and 6.1.1.4'
N N 0.0311 0.0180 'International Tables Vol C Tables 4.2.6.8 and 6.1.1.4'
P P 0.2955 0.4335 'International Tables Vol C Tables 4.2.6.8 and 6.1.1.4'
S S 0.3331 0.5567 'International Tables Vol C Tables 4.2.6.8 and 6.1.1.4'

loop_
_geom_angle_atom_site_label_1
_geom_angle_atom_site_label_2
_geom_angle_atom_site_label_3
_geom_angle
_geom_angle_site_symmetry_1
_geom_angle_site_symmetry_3
_geom_angle_publ_flag
S1 Ag1 S4 112.31(10) . 3_666 ?
S2 Ag1 S1 95.30(12) . . ?
S2 Ag1 S3 105.27(12) . 3_666 ?
S2 Ag1 S4 95.25(11) . 3_666 ?
S2 Ag1 S4 168.43(11) . . ?
S3 Ag1 S1 124.42(11) 3_666 . ?
S3 Ag1 S4 116.30(10) 3_666 3_666 ?
S3 Ag1 S4 84.14(10) 3_666 . ?
S4 Ag1 S1 84.51(11) . . ?
S4 Ag1 S4 74.26(11) . 3_666 ?
S4 Ag2 S3 88.79(11) . 3_666 ?
S4 Ag2 S5 121.09(12) . 3_666 ?
S4 Ag2 S6 122.77(10) . 1_545 ?
S5 Ag2 S3 117.00(10) 3_666 3_666 ?
S6 Ag2 S3 123.26(12) 1_545 3_666 ?
S6 Ag2 S5 87.50(11) 1_545 3_666 ?
S1 Ag3 S5 106.79(12) . 3_676 ?
S1 Ag3 S6 92.57(11) . 3_676 ?
S1 Ag3 S6 168.32(11) . . ?
S5 Ag3 S6 118.88(11) 3_676 3_676 ?
S6 Ag3 S5 84.44(11) . 3_676 ?
S6 Ag3 S6 78.87(11) . 3_676 ?
N1 C1 N2 106.7(12) . . ?
N1 C1 S1 126.5(11) . . ?
N2 C1 S1 126.7(11) . . ?
C3 C2 H2 127.2 . . ?
C3 C2 N1 105.6(13) . . ?
N1 C2 H2 127.2 . . ?
C2 C3 H3 126.5 . . ?
N2 C3 C2 107.0(13) . . ?
N2 C3 H3 126.5 . . ?
H4A C4 H4B 109.5 . . ?
H4A C4 H4C 109.5 . . ?
H4B C4 H4C 109.5 . . ?
N1 C4 H4A 109.5 . . ?
N1 C4 H4B 109.5 . . ?
N1 C4 H4C 109.5 . . ?
H5A C5 H5B 108.2 . . ?
C6 C5 H5A 109.7 . . ?
C6 C5 H5B 109.7 . . ?
N2 C5 H5A 109.7 . . ?
N2 C5 H5B 109.7 . . ?
N2 C5 C6 109.7(11) . . ?
C5 C6 H6A 109.9 . . ?
C5 C6 H6B 109.9 . . ?
H6A C6 H6B 108.3 . . ?
N4 C6 C5 109.0(12) . . ?
N4 C6 H6A 109.9 . . ?
N4 C6 H6B 109.9 . . ?
N3 C7 S2 126.2(13) . . ?
N4 C7 N3 105.3(15) . . ?
N4 C7 S2 127.7(14) . . ?
C9 C8 H8 126.1 . . ?
C9 C8 N3 107.8(14) . . ?
N3 C8 H8 126.1 . . ?
C8 C9 H9 126.4 . . ?
C8 C9 N4 107.3(14) . . ?
N4 C9 H9 126.4 . . ?
H10A C10 H10B 109.5 . . ?
H10A C10 H10C 109.5 . . ?
H10B C10 H10C 109.5 . . ?
N3 C10 H10A 109.5 . . ?
N3 C10 H10B 109.5 . . ?
N3 C10 H10C 109.5 . . ?
N5 C11 S3 124.9(12) . . ?
N6 C11 N5 106.4(13) . . ?
N6 C11 S3 128.7(13) . . ?
C13 C12 H12 125.6 . . ?
N5 C12 H12 125.6 . . ?
N5 C12 C13 108.7(14) . . ?
C12 C13 H13 126.9 . . ?
C12 C13 N6 106.2(14) . . ?
N6 C13 H13 126.9 . . ?
H14A C14 H14B 109.5 . . ?
H14A C14 H14C 109.5 . . ?
H14B C14 H14C 109.5 . . ?
N5 C14 H14A 109.5 . . ?
N5 C14 H14B 109.5 . . ?
N5 C14 H14C 109.5 . . ?
H15A C15 H15B 108.0 . . ?
C16 C15 H15A 109.4 . . ?
C16 C15 H15B 109.4 . . ?
N6 C15 H15A 109.4 . . ?
N6 C15 H15B 109.4 . . ?
N6 C15 C16 111.3(13) . . ?
C15 C16 H16A 108.9 . . ?
C15 C16 H16B 108.9 . . ?
H16A C16 H16B 107.8 . . ?
N8 C16 C15 113.2(13) . . ?
N8 C16 H16A 108.9 . . ?
N8 C16 H16B 108.9 . . ?
N7 C17 N8 108.9(13) . . ?
N7 C17 S4 126.9(11) . . ?
N8 C17 S4 124.2(11) . . ?
C19 C18 H18 126.1 . . ?
C19 C18 N7 107.7(13) . . ?
N7 C18 H18 126.1 . . ?
C18 C19 H19 126.1 . . ?
C18 C19 N8 107.8(13) . . ?
N8 C19 H19 126.1 . . ?
H20A C20 H20B 109.5 . . ?
H20A C20 H20C 109.5 . . ?
H20B C20 H20C 109.5 . . ?
N7 C20 H20A 109.5 . . ?
N7 C20 H20B 109.5 . . ?
N7 C20 H20C 109.5 . . ?
N9 C21 N10 106.1(13) . . ?
N9 C21 S5 125.8(12) . . ?
N10 C21 S5 127.8(12) . . ?
C23 C22 H22 125.7 . . ?
C23 C22 N9 108.5(15) . . ?
N9 C22 H22 125.7 . . ?
C22 C23 H23 125.7 . . ?
C22 C23 N10 108.5(15) . . ?
N10 C23 H23 125.7 . . ?
H24A C24 H24B 109.5 . . ?
H24A C24 H24C 109.5 . . ?
H24B C24 H24C 109.5 . . ?
N9 C24 H24A 109.5 . . ?
N9 C24 H24B 109.5 . . ?
N9 C24 H24C 109.5 . . ?
H25A C25 H25B 108.3 . . ?
C26 C25 H25A 109.9 . . ?
C26 C25 H25B 109.9 . . ?
N10 C25 H25A 109.9 . . ?
N10 C25 H25B 109.9 . . ?
N10 C25 C26 109.0(12) . . ?
C25 C26 H26A 109.1 . . ?
C25 C26 H26B 109.1 . . ?
H26A C26 H26B 107.8 . . ?
N12 C26 C25 112.4(12) . . ?
N12 C26 H26A 109.1 . . ?
N12 C26 H26B 109.1 . . ?
N11 C27 S6 127.4(10) . . ?
N12 C27 N11 107.2(11) . . ?
N12 C27 S6 125.4(10) . . ?
C29 C28 H28 126.6 . . ?
C29 C28 N11 106.8(13) . . ?
N11 C28 H28 126.6 . . ?
C28 C29 H29 125.7 . . ?
C28 C29 N12 108.6(13) . . ?
N12 C29 H29 125.7 . . ?
H30A C30 H30B 109.5 . . ?
H30A C30 H30C 109.5 . . ?
H30B C30 H30C 109.5 . . ?
N11 C30 H30A 109.5 . . ?
N11 C30 H30B 109.5 . . ?
N11 C30 H30C 109.5 . . ?
C1 N1 C2 110.5(12) . . ?
C1 N1 C4 127.3(14) . . ?
C2 N1 C4 122.2(13) . . ?
C1 N2 C5 125.1(12) . . ?
C3 N2 C1 110.1(12) . . ?
C3 N2 C5 124.8(12) . . ?
C7 N3 C10 125.0(14) . . ?
C8 N3 C7 110.1(13) . . ?
C8 N3 C10 124.8(13) . . ?
C7 N4 C6 125.0(14) . . ?
C7 N4 C9 109.4(14) . . ?
C9 N4 C6 125.5(14) . . ?
C11 N5 C14 125.3(13) . . ?
C12 N5 C11 109.7(14) . . ?
C12 N5 C14 125.0(14) . . ?
C11 N6 C13 109.0(13) . . ?
C11 N6 C15 126.0(13) . . ?
C13 N6 C15 124.4(14) . . ?
C17 N7 C18 108.2(13) . . ?
C17 N7 C20 128.5(13) . . ?
C18 N7 C20 123.1(12) . . ?
C17 N8 C16 127.0(12) . . ?
C17 N8 C19 107.3(12) . . ?
C19 N8 C16 125.6(12) . . ?
C21 N9 C22 108.3(13) . . ?
C21 N9 C24 123.6(13) . . ?
C22 N9 C24 128.1(13) . . ?
C21 N10 C23 108.5(13) . . ?
C21 N10 C25 125.0(13) . . ?
C23 N10 C25 125.9(13) . . ?
C27 N11 C28 109.1(12) . . ?
C27 N11 C30 124.6(12) . . ?
C28 N11 C30 126.1(13) . . ?
C27 N12 C26 126.2(12) . . ?
C27 N12 C29 108.3(12) . . ?
C29 N12 C26 125.5(13) . . ?
Ag3 S1 Ag1 84.53(11) . . ?
C1 S1 Ag1 117.9(5) . . ?
C1 S1 Ag3 108.9(5) . . ?
C7 S2 Ag1 110.6(6) . . ?
Ag1 S3 Ag2 93.15(12) 3_666 3_666 ?
C11 S3 Ag1 115.2(5) . 3_666 ?
C11 S3 Ag2 112.0(6) . 3_666 ?
Ag1 S4 Ag1 105.74(11) . 3_666 ?
Ag2 S4 Ag1 107.36(12) . 3_666 ?
Ag2 S4 Ag1 91.86(11) . . ?
C17 S4 Ag1 128.2(5) . 3_666 ?
C17 S4 Ag1 107.3(5) . . ?
C17 S4 Ag2 110.2(5) . . ?
Ag2 S5 Ag3 91.93(11) 3_666 3_676 ?
C21 S5 Ag2 113.3(5) . 3_666 ?
C21 S5 Ag3 116.3(6) . 3_676 ?
Ag2 S6 Ag3 108.34(12) 1_565 3_676 ?
Ag2 S6 Ag3 93.88(11) 1_565 . ?
Ag3 S6 Ag3 101.13(11) . 3_676 ?
C27 S6 Ag2 111.2(5) . 1_565 ?
C27 S6 Ag3 110.2(5) . . ?
C27 S6 Ag3 126.6(5) . 3_676 ?
F7 P2 F11 91.2(8) . . ?
F8 P2 F7 176.8(7) . . ?
F8 P2 F11 86.0(7) . . ?
F9 P2 F7 90.9(9) . . ?
F9 P2 F8 91.8(8) . . ?
F9 P2 F10 87.4(12) . . ?
F9 P2 F11 172.8(14) . . ?
F10 P2 F7 86.1(6) . . ?
F10 P2 F8 92.2(7) . . ?
F10 P2 F11 85.8(9) . . ?
F12 P2 F7 92.7(8) . . ?
F12 P2 F8 89.0(8) . . ?
F12 P2 F9 92.8(17) . . ?
F12 P2 F10 178.8(9) . . ?
F12 P2 F11 94.0(15) . . ?
F2 P1 F1 179.7(6) . . ?
F2 P1 F3 88.8(6) . . ?
F2 P1 F4 91.0(5) . . ?
F3 P1 F1 90.9(5) . . ?
F3 P1 F4 90.6(5) . . ?
F4 P1 F1 88.8(5) . . ?
F5 P1 F1 88.9(6) . . ?
F5 P1 F2 91.4(6) . . ?
F5 P1 F3 179.4(5) . . ?
F5 P1 F4 89.9(5) . . ?
F5 P1 F6 89.5(5) . . ?
F6 P1 F1 89.7(4) . . ?
F6 P1 F2 90.5(5) . . ?
F6 P1 F3 89.9(5) . . ?
F6 P1 F4 178.4(5) . . ?
F13 P3 F14 177.7(9) . . ?
F13 P3 F15 91.3(8) . . ?
F13 P3 F17 88.2(8) . . ?
F13 P3 F18 91.6(6) . . ?
F15 P3 F14 90.9(9) . . ?
F15 P3 F17 178.5(10) . . ?
F15 P3 F18 89.9(8) . . ?
F16 P3 F13 91.6(7) . . ?
F16 P3 F14 89.1(8) . . ?
F16 P3 F15 92.3(9) . . ?
F16 P3 F17 89.1(10) . . ?
F16 P3 F18 176.0(10) . . ?
F17 P3 F14 89.6(10) . . ?
F17 P3 F18 88.7(10) . . ?
F18 P3 F14 87.5(7) . . ?

loop_
_geom_bond_atom_site_label_1
_geom_bond_atom_site_label_2
_geom_bond_distance
_geom_bond_site_symmetry_2
_geom_bond_publ_flag
Ag1 S1 2.853(4) . ?
Ag1 S2 2.586(4) . ?
Ag1 S3 2.639(4) 3_666 ?
Ag1 S4 2.784(4) . ?
Ag1 S4 2.895(3) 3_666 ?
Ag2 S3 2.644(4) 3_666 ?
Ag2 S4 2.551(3) . ?
Ag2 S5 2.638(4) 3_666 ?
Ag2 S6 2.569(3) 1_545 ?
Ag3 S1 2.556(4) . ?
Ag3 S5 2.688(4) 3_676 ?
Ag3 S6 2.671(4) . ?
Ag3 S6 2.849(3) 3_676 ?
C1 N1 1.304(19) . ?
C1 N2 1.371(18) . ?
C1 S1 1.746(15) . ?
C2 H2 0.9300 . ?
C2 C3 1.38(2) . ?
C2 N1 1.40(2) . ?
C3 H3 0.9300 . ?
C3 N2 1.346(19) . ?
C4 H4A 0.9600 . ?
C4 H4B 0.9600 . ?
C4 H4C 0.9600 . ?
C4 N1 1.444(19) . ?
C5 H5A 0.9700 . ?
C5 H5B 0.9700 . ?
C5 C6 1.56(2) . ?
C5 N2 1.472(19) . ?
C6 H6A 0.9700 . ?
C6 H6B 0.9700 . ?
C6 N4 1.43(2) . ?
C7 N3 1.37(2) . ?
C7 N4 1.35(2) . ?
C7 S2 1.723(18) . ?
C8 H8 0.9300 . ?
C8 C9 1.33(2) . ?
C8 N3 1.37(2) . ?
C9 H9 0.9300 . ?
C9 N4 1.40(2) . ?
C10 H10A 0.9600 . ?
C10 H10B 0.9600 . ?
C10 H10C 0.9600 . ?
C10 N3 1.48(2) . ?
C11 N5 1.35(2) . ?
C11 N6 1.33(2) . ?
C11 S3 1.729(15) . ?
C12 H12 0.9300 . ?
C12 C13 1.33(2) . ?
C12 N5 1.32(2) . ?
C13 H13 0.9300 . ?
C13 N6 1.38(2) . ?
C14 H14A 0.9600 . ?
C14 H14B 0.9600 . ?
C14 H14C 0.9600 . ?
C14 N5 1.49(2) . ?
C15 H15A 0.9700 . ?
C15 H15B 0.9700 . ?
C15 C16 1.53(2) . ?
C15 N6 1.439(19) . ?
C16 H16A 0.9700 . ?
C16 H16B 0.9700 . ?
C16 N8 1.455(19) . ?
C17 N7 1.317(18) . ?
C17 N8 1.339(18) . ?
C17 S4 1.751(15) . ?
C18 H18 0.9300 . ?
C18 C19 1.31(2) . ?
C18 N7 1.387(19) . ?
C19 H19 0.9300 . ?
C19 N8 1.390(19) . ?
C20 H20A 0.9600 . ?
C20 H20B 0.9600 . ?
C20 H20C 0.9600 . ?
C20 N7 1.47(2) . ?
C21 N9 1.35(2) . ?
C21 N10 1.374(19) . ?
C21 S5 1.720(15) . ?
C22 H22 0.9300 . ?
C22 C23 1.29(2) . ?
C22 N9 1.41(2) . ?
C23 H23 0.9300 . ?
C23 N10 1.389(19) . ?
C24 H24A 0.9600 . ?
C24 H24B 0.9600 . ?
C24 H24C 0.9600 . ?
C24 N9 1.44(2) . ?
C25 H25A 0.9700 . ?
C25 H25B 0.9700 . ?
C25 C26 1.53(2) . ?
C25 N10 1.462(18) . ?
C26 H26A 0.9700 . ?
C26 H26B 0.9700 . ?
C26 N12 1.441(19) . ?
C27 N11 1.354(17) . ?
C27 N12 1.350(18) . ?
C27 S6 1.746(13) . ?
C28 H28 0.9300 . ?
C28 C29 1.34(2) . ?
C28 N11 1.372(19) . ?
C29 H29 0.9300 . ?
C29 N12 1.371(18) . ?
C30 H30A 0.9600 . ?
C30 H30B 0.9600 . ?
C30 H30C 0.9600 . ?
C30 N11 1.441(19) . ?
S3 Ag1 2.639(4) 3_666 ?
S3 Ag2 2.644(4) 3_666 ?
S4 Ag1 2.895(3) 3_666 ?
S5 Ag2 2.638(4) 3_666 ?
S5 Ag3 2.688(4) 3_676 ?
S6 Ag2 2.569(3) 1_565 ?
S6 Ag3 2.849(3) 3_676 ?
F7 P2 1.598(10) . ?
F8 P2 1.597(9) . ?
F9 P2 1.542(15) . ?
F10 P2 1.569(13) . ?
F11 P2 1.603(15) . ?
F12 P2 1.525(15) . ?
F1 P1 1.613(7) . ?
F2 P1 1.598(8) . ?
F3 P1 1.600(9) . ?
F4 P1 1.604(8) . ?
F5 P1 1.592(9) . ?
F6 P1 1.598(8) . ?
F13 P3 1.575(11) . ?
F14 P3 1.615(14) . ?
F15 P3 1.579(14) . ?
F16 P3 1.573(13) . ?
F17 P3 1.601(15) . ?
F18 P3 1.612(10) . ?

loop_
_geom_torsion_atom_site_label_1
_geom_torsion_atom_site_label_2
_geom_torsion_atom_site_label_3
_geom_torsion_atom_site_label_4
_geom_torsion
_geom_torsion_site_symmetry_1
_geom_torsion_site_symmetry_2
_geom_torsion_site_symmetry_3
_geom_torsion_site_symmetry_4
_geom_torsion_publ_flag
C2 C3 N2 C1 4(2) . . . . ?
C2 C3 N2 C5 -177.2(14) . . . . ?
C3 C2 N1 C1 -1(2) . . . . ?
C3 C2 N1 C4 -178.8(15) . . . . ?
C5 C6 N4 C7 -81.9(18) . . . . ?
C5 C6 N4 C9 93.9(18) . . . . ?
C6 C5 N2 C1 -86.6(17) . . . . ?
C6 C5 N2 C3 94.4(17) . . . . ?
C8 C9 N4 C6 -178.0(15) . . . . ?
C8 C9 N4 C7 -2(2) . . . . ?
C9 C8 N3 C7 2.0(19) . . . . ?
C9 C8 N3 C10 178.7(15) . . . . ?
C12 C13 N6 C11 -0.6(18) . . . . ?
C12 C13 N6 C15 170.6(14) . . . . ?
C13 C12 N5 C11 1(2) . . . . ?
C13 C12 N5 C14 -178.5(14) . . . . ?
C15 C16 N8 C17 79.4(17) . . . . ?
C15 C16 N8 C19 -96.2(16) . . . . ?
C16 C15 N6 C11 97.1(17) . . . . ?
C16 C15 N6 C13 -72.7(18) . . . . ?
C18 C19 N8 C16 178.0(13) . . . . ?
C18 C19 N8 C17 1.7(17) . . . . ?
C19 C18 N7 C17 -0.1(17) . . . . ?
C19 C18 N7 C20 -176.2(13) . . . . ?
C22 C23 N10 C21 2.3(19) . . . . ?
C22 C23 N10 C25 173.9(14) . . . . ?
C23 C22 N9 C21 0.7(18) . . . . ?
C23 C22 N9 C24 178.5(15) . . . . ?
C25 C26 N12 C27 83.4(18) . . . . ?
C25 C26 N12 C29 -95.0(17) . . . . ?
C26 C25 N10 C21 94.1(17) . . . . ?
C26 C25 N10 C23 -76.2(19) . . . . ?
C28 C29 N12 C26 179.4(13) . . . . ?
C28 C29 N12 C27 0.8(17) . . . . ?
C29 C28 N11 C27 -0.5(16) . . . . ?
C29 C28 N11 C30 -175.7(13) . . . . ?
N1 C1 N2 C3 -4.5(18) . . . . ?
N1 C1 N2 C5 176.4(13) . . . . ?
N1 C1 S1 Ag1 159.6(13) . . . . ?
N1 C1 S1 Ag3 -106.5(14) . . . . ?
N1 C2 C3 N2 -2(2) . . . . ?
N2 C1 N1 C2 3.5(19) . . . . ?
N2 C1 N1 C4 -179.2(14) . . . . ?
N2 C1 S1 Ag1 -24.7(15) . . . . ?
N2 C1 S1 Ag3 69.1(14) . . . . ?
N2 C5 C6 N4 177.8(11) . . . . ?
N3 C7 N4 C6 179.2(14) . . . . ?
N3 C7 N4 C9 2.8(18) . . . . ?
N3 C7 S2 Ag1 -116.6(14) . . . . ?
N3 C8 C9 N4 0(2) . . . . ?
N4 C7 N3 C8 -3.0(18) . . . . ?
N4 C7 N3 C10 -179.7(14) . . . . ?
N4 C7 S2 Ag1 74.5(16) . . . . ?
N5 C11 N6 C13 0.9(17) . . . . ?
N5 C11 N6 C15 -170.2(13) . . . . ?
N5 C11 S3 Ag1 128.9(12) . . . 3_666 ?
N5 C11 S3 Ag2 -126.3(12) . . . 3_666 ?
N5 C12 C13 N6 0.1(19) . . . . ?
N6 C11 N5 C12 -0.9(18) . . . . ?
N6 C11 N5 C14 178.1(14) . . . . ?
N6 C11 S3 Ag1 -53.5(16) . . . 3_666 ?
N6 C11 S3 Ag2 51.3(15) . . . 3_666 ?
N6 C15 C16 N8 169.8(12) . . . . ?
N7 C17 N8 C16 -178.0(12) . . . . ?
N7 C17 N8 C19 -1.8(16) . . . . ?
N7 C17 S4 Ag1 58.1(13) . . . . ?
N7 C17 S4 Ag1 -174.6(10) . . . 3_666 ?
N7 C17 S4 Ag2 -40.6(14) . . . . ?
N7 C18 C19 N8 -1.0(17) . . . . ?
N8 C17 N7 C18 1.2(16) . . . . ?
N8 C17 N7 C20 177.0(12) . . . . ?
N8 C17 S4 Ag1 7.7(15) . . . 3_666 ?
N8 C17 S4 Ag1 -119.7(11) . . . . ?
N8 C17 S4 Ag2 141.6(11) . . . . ?
N9 C21 N10 C23 -1.7(17) . . . . ?
N9 C21 N10 C25 -173.5(14) . . . . ?
N9 C21 S5 Ag2 -120.8(13) . . . 3_666 ?
N9 C21 S5 Ag3 134.6(13) . . . 3_676 ?
N9 C22 C23 N10 -1.8(18) . . . . ?
N10 C21 N9 C22 0.7(17) . . . . ?
N10 C21 N9 C24 -177.2(14) . . . . ?
N10 C21 S5 Ag2 52.0(16) . . . 3_666 ?
N10 C21 S5 Ag3 -52.7(16) . . . 3_676 ?
N10 C25 C26 N12 167.3(12) . . . . ?
N11 C27 N12 C26 -179.7(13) . . . . ?
N11 C27 N12 C29 -1.1(16) . . . . ?
N11 C27 S6 Ag2 -39.2(13) . . . 1_565 ?
N11 C27 S6 Ag3 -174.4(10) . . . 3_676 ?
N11 C27 S6 Ag3 63.6(13) . . . . ?
N11 C28 C29 N12 -0.2(17) . . . . ?
N12 C27 N11 C28 1.0(15) . . . . ?
N12 C27 N11 C30 176.2(13) . . . . ?
N12 C27 S6 Ag2 142.5(11) . . . 1_565 ?
N12 C27 S6 Ag3 7.3(15) . . . 3_676 ?
N12 C27 S6 Ag3 -114.7(12) . . . . ?
S1 C1 N1 C2 179.8(12) . . . . ?
S1 C1 N1 C4 -3(3) . . . . ?
S1 C1 N2 C3 179.2(12) . . . . ?
S1 C1 N2 C5 0(2) . . . . ?
S2 C7 N3 C8 -173.9(12) . . . . ?
S2 C7 N3 C10 9(2) . . . . ?
S2 C7 N4 C6 -10(3) . . . . ?
S2 C7 N4 C9 173.5(14) . . . . ?
S3 C11 N5 C12 177.1(12) . . . . ?
S3 C11 N5 C14 -4(2) . . . . ?
S3 C11 N6 C13 -177.0(12) . . . . ?
S3 C11 N6 C15 12(2) . . . . ?
S4 C17 N7 C18 -176.9(11) . . . . ?
S4 C17 N7 C20 -1(2) . . . . ?
S4 C17 N8 C16 0(2) . . . . ?
S4 C17 N8 C19 176.3(11) . . . . ?
S5 C21 N9 C22 174.7(12) . . . . ?
S5 C21 N9 C24 -3(2) . . . . ?
S5 C21 N10 C23 -175.6(12) . . . . ?
S5 C21 N10 C25 13(2) . . . . ?
S6 C27 N11 C28 -177.6(11) . . . . ?
S6 C27 N11 C30 -2(2) . . . . ?
S6 C27 N12 C26 -1(2) . . . . ?
S6 C27 N12 C29 177.5(11) . . . . ?

loop_
_twin_individual_id
_twin_individual_mass_fraction_refined
_oxdiff_twin_reflns_isolated
_oxdiff_twin_reflns_overlapped
_twin_individual_twin_lattice_type
_twin_individual_twin_matrix_11
_twin_individual_twin_matrix_12
_twin_individual_twin_matrix_13
_twin_individual_twin_matrix_21
_twin_individual_twin_matrix_22
_twin_individual_twin_matrix_23
_twin_individual_twin_matrix_31
_twin_individual_twin_matrix_32
_twin_individual_twin_matrix_33
1 0.5248 6755 9435 ref 1.0000 0.0000 0.0000 0.0000 1.0000 0.0000 0.0000 0.0000 1.0000
2 0.4752 0 9435 nmt 0.5393 0.0009 -0.4610 -0.0001 -0.9998 0.0000 -1.5419 0.0008 -0.5376
